data_7241338
loop_
_publ_author_name
'Loke, Shiva K.'
'Pagadala, Eswar'
'Devaraju, S.'
'Srinivasadesikan, V.'
'Kottalanka, Ravi K.'

_publ_section_title
;
 New zinc complexes derived from &#x201C;self-adaptable&#x201D; acyclic
 diiminodipyrromethanes as potent catalysts for the reduction of curing
 temperature of bisphenol-A/F benzoxazines
;
_journal_issue 60
_journal_name_full 'RSC Advances'
_journal_page_first 36275
_journal_page_last 36286
_journal_paper_doi 10.1039/D0RA07837A
_journal_volume 10
_journal_year 2020
_chemical_formula_sum 'C44 H53 N4 O2'
_chemical_formula_weight 669.90
_space_group_crystal_system triclinic
_space_group_IT_number 2
_space_group_name_Hall '-P 1'
_space_group_name_H-M_alt 'P -1'
_atom_sites_solution_hydrogens geom
_audit_creation_method SHELXL-2018/3
_audit_update_record
;
2019-11-04 deposited with the CCDC.	2020-09-22 downloaded from the CCDC.
;
_cell_angle_alpha 104.022(4)
_cell_angle_beta 93.333(5)
_cell_angle_gamma 108.901(4)
_cell_formula_units_Z 2
_cell_length_a 12.0275(7)
_cell_length_b 12.8465(6)
_cell_length_c 14.5982(8)
_cell_measurement_reflns_used 3735
_cell_measurement_temperature 298(2)
_cell_measurement_theta_max 23.3520
_cell_measurement_theta_min 2.6150
_cell_volume 2047.3(2)
_computing_structure_refinement 'SHELXL-2018/3 (Sheldrick, 2018)'
_diffrn_ambient_temperature 298(2)
_diffrn_measured_fraction_theta_full 0.993
_diffrn_measured_fraction_theta_max 0.844
_diffrn_measurement_device_type 'SuperNova, Dual, Cu at home/near, Eos'
_diffrn_measurement_method '\w scans'
_diffrn_radiation_type MoK\a
_diffrn_radiation_wavelength 0.71073
_diffrn_reflns_av_R_equivalents 0.0270
_diffrn_reflns_av_unetI/netI 0.0626
_diffrn_reflns_Laue_measured_fraction_full 0.993
_diffrn_reflns_Laue_measured_fraction_max 0.844
_diffrn_reflns_limit_h_max 15
_diffrn_reflns_limit_h_min -15
_diffrn_reflns_limit_k_max 16
_diffrn_reflns_limit_k_min -16
_diffrn_reflns_limit_l_max 19
_diffrn_reflns_limit_l_min -18
_diffrn_reflns_number 15950
_diffrn_reflns_point_group_measured_fraction_full 0.993
_diffrn_reflns_point_group_measured_fraction_max 0.844
_diffrn_reflns_theta_full 25.242
_diffrn_reflns_theta_max 29.177
_diffrn_reflns_theta_min 2.146
_exptl_absorpt_coefficient_mu 0.067
_exptl_crystal_colour 'clear colourless'
_exptl_crystal_density_diffrn 1.087
_exptl_crystal_description block
_exptl_crystal_F_000 722
_exptl_crystal_size_max 0.240
_exptl_crystal_size_mid 0.190
_exptl_crystal_size_min 0.160
_refine_diff_density_max 0.329
_refine_diff_density_min -0.180
_refine_diff_density_rms 0.036
_refine_ls_extinction_coef 0.0065(14)
_refine_ls_extinction_expression Fc^*^=kFc[1+0.001xFc^2^\l^3^/sin(2\q)]^-1/4^
_refine_ls_extinction_method 'SHELXL-2018/3 (Sheldrick 2018)'
_refine_ls_goodness_of_fit_ref 1.042
_refine_ls_hydrogen_treatment constr
_refine_ls_matrix_type full
_refine_ls_number_parameters 463
_refine_ls_number_reflns 9346
_refine_ls_number_restraints 0
_refine_ls_restrained_S_all 1.042
_refine_ls_R_factor_all 0.1384
_refine_ls_R_factor_gt 0.0744
_refine_ls_shift/su_max 0.001
_refine_ls_shift/su_mean 0.000
_refine_ls_structure_factor_coef Fsqd
_refine_ls_weighting_details 'w=1/[\s^2^(Fo^2^)+(0.0709P)^2^+0.5726P] where P=(Fo^2^+2Fc^2^)/3'
_refine_ls_weighting_scheme calc
_refine_ls_wR_factor_gt 0.1677
_refine_ls_wR_factor_ref 0.2128
_reflns_Friedel_coverage 0.000
_reflns_number_gt 4868
_reflns_number_total 9346
_reflns_threshold_expression 'I > 2\s(I)'
_cod_data_source_file d0ra07837a2.cif
_cod_data_source_block shelx
_cod_database_code 7241338
_shelx_shelxl_version_number 2018/3
_shelx_space_group_comment
;
The symmetry employed for this shelxl refinement is uniquely defined
by the following loop, which should always be used as a source of
symmetry information in preference to the above space-group names.
They are only intended as comments.
;
_shelx_estimated_absorpt_t_min 0.984
_shelx_estimated_absorpt_t_max 0.989

loop_
_space_group_symop_operation_xyz
'x, y, z'
'-x, -y, -z'

loop_
_atom_site_label
_atom_site_type_symbol
_atom_site_fract_x
_atom_site_fract_y
_atom_site_fract_z
_atom_site_U_iso_or_equiv
_atom_site_adp_type
_atom_site_occupancy
_atom_site_site_symmetry_order
_atom_site_calc_flag
_atom_site_refinement_flags_posn
_atom_site_refinement_flags_adp
_atom_site_refinement_flags_occupancy
_atom_site_disorder_assembly
_atom_site_disorder_group
N3 N 0.83984(17) 0.13311(16) 0.85692(14) 0.0460(5) Uani 1 1 d . . . . .
H3 H 0.793469 0.141871 0.814602 0.055 Uiso 1 1 calc R U . . .
N1 N 0.91490(18) 0.16605(17) 0.64990(14) 0.0481(5) Uani 1 1 d . . . . .
H1 H 0.840401 0.151817 0.652691 0.058 Uiso 1 1 calc R U . . .
N4 N 0.70208(19) 0.26889(17) 0.96006(15) 0.0521(5) Uani 1 1 d . . . . .
O1 O 0.67973(19) 0.1379(2) 0.71129(14) 0.0765(6) Uani 1 1 d . . . . .
N2 N 0.8263(2) 0.29891(18) 0.55441(16) 0.0584(6) Uani 1 1 d . . . . .
C28 C 0.9189(2) 0.0782(2) 0.83748(17) 0.0461(6) Uani 1 1 d . . . . .
O2 O 0.6076(3) 0.2641(3) 0.78846(17) 0.1096(9) Uani 1 1 d . . . . .
H2 H 0.640835 0.254991 0.835006 0.164 Uiso 1 1 calc R U . . .
C4 C 0.9315(2) 0.0225(2) 0.73639(17) 0.0472(6) Uani 1 1 d . . . . .
C5 C 0.8117(2) -0.0655(2) 0.68177(18) 0.0495(6) Uani 1 1 d . . . . .
C32 C 0.7774(2) 0.2364(2) 0.99978(18) 0.0519(6) Uani 1 1 d . . . . .
H32 H 0.789342 0.256898 1.066169 0.062 Uiso 1 1 calc R U . . .
C11 C 0.9821(2) 0.1135(2) 0.68605(18) 0.0480(6) Uani 1 1 d . . . . .
C14 C 0.9833(2) 0.2448(2) 0.60849(18) 0.0529(6) Uani 1 1 d . . . . .
C31 C 0.8448(2) 0.1724(2) 0.95360(17) 0.0489(6) Uani 1 1 d . . . . .
C29 C 0.9765(2) 0.0836(2) 0.9236(2) 0.0601(7) Uani 1 1 d . . . . .
H29 H 1.035903 0.053719 0.932166 0.072 Uiso 1 1 calc R U . . .
C16 C 0.7828(2) 0.3625(2) 0.5031(2) 0.0567(7) Uani 1 1 d . . . . .
C33 C 0.6496(2) 0.3399(2) 1.02174(19) 0.0557(7) Uani 1 1 d . . . . .
C6 C 0.7233(2) -0.1193(2) 0.7287(2) 0.0635(7) Uani 1 1 d . . . . .
H6 H 0.734772 -0.098946 0.795118 0.076 Uiso 1 1 calc R U . . .
C17 C 0.7506(2) 0.3208(2) 0.4035(2) 0.0620(7) Uani 1 1 d . . . . .
C15 C 0.9353(3) 0.3106(2) 0.56152(18) 0.0567(7) Uani 1 1 d . . . . .
H15 H 0.986120 0.363643 0.535500 0.068 Uiso 1 1 calc R U . . .
C10 C 0.7921(2) -0.0999(2) 0.5829(2) 0.0603(7) Uani 1 1 d . . . . .
H10 H 0.850411 -0.066328 0.549280 0.072 Uiso 1 1 calc R U . . .
C38 C 0.7195(3) 0.4531(2) 1.0703(2) 0.0657(8) Uani 1 1 d . . . . .
C12 C 1.0952(2) 0.1598(2) 0.6673(2) 0.0629(7) Uani 1 1 d . . . . .
H12 H 1.160211 0.140396 0.683641 0.075 Uiso 1 1 calc R U . . .
C3 C 1.0180(2) -0.0431(2) 0.7402(2) 0.0630(7) Uani 1 1 d . . . . .
H3A H 1.093553 0.009065 0.775163 0.094 Uiso 1 1 calc R U . . .
H3B H 1.027772 -0.077283 0.676439 0.094 Uiso 1 1 calc R U . . .
H3C H 0.986373 -0.101816 0.771362 0.094 Uiso 1 1 calc R U . . .
C1 C 0.6176(3) 0.1944(3) 0.7114(2) 0.0647(8) Uani 1 1 d . . . . .
C34 C 0.5281(3) 0.2950(3) 1.0266(2) 0.0699(8) Uani 1 1 d . . . . .
C18 C 0.7025(3) 0.3816(3) 0.3571(3) 0.0750(9) Uani 1 1 d . . . . .
H18 H 0.682226 0.356427 0.291052 0.090 Uiso 1 1 calc R U . . .
C13 C 1.0953(3) 0.2414(3) 0.6191(2) 0.0678(8) Uani 1 1 d . . . . .
H13 H 1.160726 0.285879 0.597871 0.081 Uiso 1 1 calc R U . . .
C21 C 0.7635(3) 0.4606(2) 0.5550(2) 0.0656(8) Uani 1 1 d . . . . .
C30 C 0.9299(3) 0.1416(2) 0.9956(2) 0.0632(7) Uani 1 1 d . . . . .
H30 H 0.952563 0.156988 1.060877 0.076 Uiso 1 1 calc R U . . .
C25 C 0.7655(3) 0.2101(3) 0.3499(2) 0.0718(8) Uani 1 1 d . . . . .
H25 H 0.843866 0.212589 0.375299 0.086 Uiso 1 1 calc R U . . .
C7 C 0.6189(3) -0.2023(3) 0.6790(3) 0.0763(9) Uani 1 1 d . . . . .
H7 H 0.560610 -0.237070 0.712048 0.092 Uiso 1 1 calc R U . . .
C9 C 0.6872(3) -0.1836(3) 0.5335(2) 0.0712(8) Uani 1 1 d . . . . .
H9 H 0.675904 -0.205703 0.467152 0.085 Uiso 1 1 calc R U . . .
C20 C 0.7135(3) 0.5171(3) 0.5038(3) 0.0822(10) Uani 1 1 d . . . . .
H20 H 0.699823 0.582510 0.536430 0.099 Uiso 1 1 calc R U . . .
C8 C 0.5997(3) -0.2343(3) 0.5807(3) 0.0742(9) Uani 1 1 d . . . . .
H8 H 0.528593 -0.289503 0.547104 0.089 Uiso 1 1 calc R U . . .
C42 C 0.4537(3) 0.1727(3) 0.9704(3) 0.0851(10) Uani 1 1 d . . . . .
C22 C 0.7984(3) 0.5044(3) 0.6620(3) 0.0834(10) Uani 1 1 d . . . . .
H22 H 0.804928 0.440530 0.684790 0.100 Uiso 1 1 calc R U . . .
C37 C 0.6646(3) 0.5184(3) 1.1275(3) 0.0929(11) Uani 1 1 d . . . . .
H37 H 0.709011 0.593383 1.161594 0.111 Uiso 1 1 calc R U . . .
C2 C 0.5463(3) 0.1927(4) 0.6246(2) 0.0949(12) Uani 1 1 d . . . . .
H2A H 0.593905 0.247213 0.595003 0.142 Uiso 1 1 calc R U . . .
H2B H 0.478262 0.212171 0.641792 0.142 Uiso 1 1 calc R U . . .
H2C H 0.520491 0.117499 0.580817 0.142 Uiso 1 1 calc R U . . .
C39 C 0.8471(3) 0.5069(3) 1.0563(2) 0.0769(9) Uani 1 1 d . . . . .
H39 H 0.873595 0.444300 1.025064 0.092 Uiso 1 1 calc R U . . .
C35 C 0.4801(3) 0.3662(3) 1.0853(3) 0.0979(12) Uani 1 1 d . . . . .
H35 H 0.399939 0.338377 1.090926 0.118 Uiso 1 1 calc R U . . .
C27 C 0.7629(4) 0.1948(4) 0.2429(2) 0.1018(12) Uani 1 1 d . . . . .
H27A H 0.685453 0.187116 0.214824 0.153 Uiso 1 1 calc R U . . .
H27B H 0.780261 0.127287 0.214464 0.153 Uiso 1 1 calc R U . . .
H27C H 0.821235 0.260351 0.232068 0.153 Uiso 1 1 calc R U . . .
C19 C 0.6842(3) 0.4785(3) 0.4069(3) 0.0867(11) Uani 1 1 d . . . . .
H19 H 0.651532 0.518100 0.374250 0.104 Uiso 1 1 calc R U . . .
C36 C 0.5468(4) 0.4753(4) 1.1349(3) 0.1087(14) Uani 1 1 d . . . . .
H36 H 0.512182 0.520719 1.174066 0.130 Uiso 1 1 calc R U . . .
C26 C 0.6738(4) 0.1070(3) 0.3685(3) 0.1081(13) Uani 1 1 d . . . . .
H26A H 0.680004 0.115231 0.435975 0.162 Uiso 1 1 calc R U . . .
H26B H 0.687834 0.038642 0.336827 0.162 Uiso 1 1 calc R U . . .
H26C H 0.595622 0.101915 0.344614 0.162 Uiso 1 1 calc R U . . .
C24 C 0.9185(4) 0.5976(4) 0.6885(3) 0.1390(19) Uani 1 1 d . . . . .
H24A H 0.976389 0.569085 0.659562 0.209 Uiso 1 1 calc R U . . .
H24B H 0.940207 0.621962 0.756685 0.209 Uiso 1 1 calc R U . . .
H24C H 0.915742 0.661321 0.666304 0.209 Uiso 1 1 calc R U . . .
C23 C 0.7046(5) 0.5434(5) 0.7123(3) 0.1428(19) Uani 1 1 d . . . . .
H23A H 0.701718 0.610973 0.696658 0.214 Uiso 1 1 calc R U . . .
H23B H 0.725071 0.559982 0.780094 0.214 Uiso 1 1 calc R U . . .
H23C H 0.628318 0.483666 0.691563 0.214 Uiso 1 1 calc R U . . .
C40 C 0.9314(4) 0.5730(6) 1.1465(4) 0.188(3) Uani 1 1 d . . . . .
H40A H 0.908145 0.635226 1.179187 0.283 Uiso 1 1 calc R U . . .
H40B H 1.010307 0.602619 1.131703 0.283 Uiso 1 1 calc R U . . .
H40C H 0.930020 0.523513 1.186640 0.283 Uiso 1 1 calc R U . . .
C41 C 0.8512(4) 0.5789(6) 0.9887(5) 0.198(3) Uani 1 1 d . . . . .
H41A H 0.791921 0.535993 0.933665 0.297 Uiso 1 1 calc R U . . .
H41B H 0.928342 0.600076 0.969135 0.297 Uiso 1 1 calc R U . . .
H41C H 0.835922 0.646657 1.020049 0.297 Uiso 1 1 calc R U . . .
C44 C 0.3485(5) 0.1715(5) 0.9062(5) 0.195(3) Uani 1 1 d . . . A -1
H44A H 0.293700 0.193682 0.944868 0.292 Uiso 1 1 calc R U . A -1
H44B H 0.309365 0.095813 0.864480 0.292 Uiso 1 1 calc R U . A -1
H44C H 0.376258 0.224284 0.868879 0.292 Uiso 1 1 calc R U . A -1
C43 C 0.4129(6) 0.1011(4) 1.0382(4) 0.212(4) Uani 1 1 d . . . B -1
H43A H 0.480702 0.104577 1.078520 0.317 Uiso 1 1 calc R U . B -1
H43B H 0.370361 0.023108 1.002352 0.317 Uiso 1 1 calc R U . B -1
H43C H 0.361697 0.129946 1.076748 0.317 Uiso 1 1 calc R U . B -1

loop_
_atom_site_aniso_label
_atom_site_aniso_U_11
_atom_site_aniso_U_22
_atom_site_aniso_U_33
_atom_site_aniso_U_23
_atom_site_aniso_U_13
_atom_site_aniso_U_12
N3 0.0495(12) 0.0503(12) 0.0432(12) 0.0160(10) 0.0059(9) 0.0220(9)
N1 0.0477(12) 0.0527(12) 0.0532(12) 0.0207(10) 0.0164(9) 0.0237(9)
N4 0.0543(13) 0.0528(12) 0.0469(12) 0.0093(10) 0.0127(10) 0.0179(10)
O1 0.0791(14) 0.1105(17) 0.0583(12) 0.0278(12) 0.0113(10) 0.0539(13)
N2 0.0680(15) 0.0608(14) 0.0610(14) 0.0297(12) 0.0216(11) 0.0301(12)
C28 0.0475(14) 0.0455(13) 0.0508(14) 0.0193(12) 0.0079(11) 0.0188(11)
O2 0.150(2) 0.153(2) 0.0682(16) 0.0279(17) 0.0183(16) 0.111(2)
C4 0.0520(15) 0.0475(14) 0.0497(14) 0.0154(12) 0.0104(11) 0.0254(11)
C5 0.0563(15) 0.0467(14) 0.0527(15) 0.0147(12) 0.0087(12) 0.0266(12)
C32 0.0619(17) 0.0524(15) 0.0428(14) 0.0170(12) 0.0136(12) 0.0180(12)
C11 0.0512(15) 0.0506(14) 0.0490(14) 0.0139(12) 0.0134(11) 0.0255(11)
C14 0.0608(17) 0.0544(15) 0.0517(15) 0.0200(13) 0.0222(12) 0.0246(12)
C31 0.0579(16) 0.0470(14) 0.0430(14) 0.0150(12) 0.0093(11) 0.0179(12)
C29 0.0668(18) 0.0665(17) 0.0596(17) 0.0256(15) 0.0026(14) 0.0348(14)
C16 0.0601(17) 0.0538(16) 0.0677(18) 0.0325(15) 0.0208(13) 0.0215(13)
C33 0.0595(17) 0.0554(16) 0.0510(15) 0.0108(13) 0.0182(12) 0.0195(13)
C6 0.0652(18) 0.0603(17) 0.0625(18) 0.0187(15) 0.0136(14) 0.0167(14)
C17 0.0601(17) 0.0668(18) 0.0698(19) 0.0356(16) 0.0183(14) 0.0227(14)
C15 0.0703(19) 0.0544(16) 0.0526(16) 0.0230(13) 0.0228(13) 0.0230(13)
C10 0.0621(18) 0.0659(17) 0.0557(17) 0.0136(15) 0.0100(13) 0.0280(14)
C38 0.0705(19) 0.0567(17) 0.0605(18) 0.0034(15) 0.0184(14) 0.0178(14)
C12 0.0526(16) 0.0745(19) 0.075(2) 0.0299(17) 0.0204(14) 0.0314(14)
C3 0.0627(18) 0.0634(17) 0.0750(19) 0.0207(15) 0.0107(14) 0.0367(14)
C1 0.0579(18) 0.088(2) 0.0602(19) 0.0303(17) 0.0164(14) 0.0332(16)
C34 0.0631(19) 0.0717(19) 0.071(2) 0.0132(16) 0.0242(15) 0.0215(15)
C18 0.071(2) 0.078(2) 0.085(2) 0.0442(19) 0.0099(16) 0.0236(17)
C13 0.0628(18) 0.0730(19) 0.078(2) 0.0342(17) 0.0310(15) 0.0248(15)
C21 0.0704(19) 0.0527(16) 0.084(2) 0.0320(16) 0.0218(16) 0.0233(14)
C30 0.082(2) 0.0703(18) 0.0448(15) 0.0217(14) 0.0034(14) 0.0327(16)
C25 0.079(2) 0.083(2) 0.0649(19) 0.0257(17) 0.0190(16) 0.0381(17)
C7 0.065(2) 0.069(2) 0.086(2) 0.0211(19) 0.0144(17) 0.0103(16)
C9 0.066(2) 0.076(2) 0.0645(19) 0.0070(17) -0.0016(16) 0.0277(16)
C20 0.091(2) 0.0588(19) 0.113(3) 0.038(2) 0.022(2) 0.0359(17)
C8 0.0613(19) 0.0627(18) 0.088(2) 0.0078(18) -0.0042(17) 0.0191(15)
C42 0.059(2) 0.073(2) 0.102(3) 0.016(2) 0.0108(18) 0.0003(16)
C22 0.111(3) 0.064(2) 0.082(2) 0.0205(18) 0.027(2) 0.0375(19)
C37 0.097(3) 0.070(2) 0.093(3) -0.0094(19) 0.031(2) 0.0255(19)
C2 0.081(2) 0.146(3) 0.076(2) 0.047(2) 0.0058(18) 0.054(2)
C39 0.071(2) 0.0543(17) 0.086(2) -0.0003(17) 0.0163(17) 0.0111(15)
C35 0.075(2) 0.100(3) 0.112(3) 0.008(2) 0.043(2) 0.031(2)
C27 0.117(3) 0.129(3) 0.065(2) 0.022(2) 0.015(2) 0.054(3)
C19 0.087(2) 0.076(2) 0.113(3) 0.054(2) 0.007(2) 0.0308(19)
C36 0.100(3) 0.097(3) 0.116(3) -0.010(3) 0.051(2) 0.040(2)
C26 0.135(3) 0.069(2) 0.121(3) 0.024(2) 0.046(3) 0.034(2)
C24 0.148(4) 0.113(3) 0.097(3) -0.005(3) 0.002(3) -0.005(3)
C23 0.187(5) 0.171(5) 0.116(4) 0.039(3) 0.063(4) 0.116(4)
C40 0.094(3) 0.245(7) 0.127(4) -0.060(4) -0.003(3) 0.013(4)
C41 0.111(4) 0.235(7) 0.322(9) 0.206(7) 0.088(5) 0.055(4)
C44 0.112(4) 0.131(4) 0.266(8) -0.051(5) -0.074(5) 0.040(3)
C43 0.284(8) 0.103(4) 0.172(6) 0.035(4) 0.099(6) -0.039(4)

loop_
_atom_type_symbol
_atom_type_description
_atom_type_scat_dispersion_real
_atom_type_scat_dispersion_imag
_atom_type_scat_source
C C 0.0033 0.0016 'International Tables Vol C Tables 4.2.6.8 and 6.1.1.4'
H H 0.0000 0.0000 'International Tables Vol C Tables 4.2.6.8 and 6.1.1.4'
N N 0.0061 0.0033 'International Tables Vol C Tables 4.2.6.8 and 6.1.1.4'
O O 0.0106 0.0060 'International Tables Vol C Tables 4.2.6.8 and 6.1.1.4'

loop_
_geom_angle_atom_site_label_1
_geom_angle_atom_site_label_2
_geom_angle_atom_site_label_3
_geom_angle
_geom_angle_site_symmetry_1
_geom_angle_site_symmetry_3
_geom_angle_publ_flag
C28 N3 C31 110.2(2) . . ?
C28 N3 H3 124.9 . . ?
C31 N3 H3 124.9 . . ?
C11 N1 C14 110.2(2) . . ?
C11 N1 H1 124.9 . . ?
C14 N1 H1 124.9 . . ?
C32 N4 C33 117.3(2) . . ?
C15 N2 C16 119.8(2) . . ?
N3 C28 C29 107.1(2) . . ?
N3 C28 C4 122.4(2) . . ?
C29 C28 C4 130.4(2) . . ?
C1 O2 H2 109.5 . . ?
C11 C4 C28 109.73(19) . . ?
C11 C4 C5 111.5(2) . . ?
C28 C4 C5 110.9(2) . . ?
C11 C4 C3 108.6(2) . . ?
C28 C4 C3 108.9(2) . . ?
C5 C4 C3 107.1(2) . . ?
C6 C5 C10 117.5(3) . . ?
C6 C5 C4 121.6(2) . . ?
C10 C5 C4 120.6(2) . . ?
N4 C32 C31 127.1(2) . . ?
N4 C32 H32 116.5 . . ?
C31 C32 H32 116.5 . . ?
N1 C11 C12 106.9(2) . . ?
N1 C11 C4 122.6(2) . . ?
C12 C11 C4 130.4(2) . . ?
C13 C14 N1 106.7(2) . . ?
C13 C14 C15 130.7(2) . . ?
N1 C14 C15 122.6(2) . . ?
N3 C31 C30 106.7(2) . . ?
N3 C31 C32 125.8(2) . . ?
C30 C31 C32 127.5(2) . . ?
C28 C29 C30 107.8(2) . . ?
C28 C29 H29 126.1 . . ?
C30 C29 H29 126.1 . . ?
C21 C16 C17 121.5(3) . . ?
C21 C16 N2 118.4(3) . . ?
C17 C16 N2 119.8(2) . . ?
C34 C33 C38 122.0(3) . . ?
C34 C33 N4 118.5(2) . . ?
C38 C33 N4 119.4(2) . . ?
C7 C6 C5 121.2(3) . . ?
C7 C6 H6 119.4 . . ?
C5 C6 H6 119.4 . . ?
C18 C17 C16 118.0(3) . . ?
C18 C17 C25 121.6(3) . . ?
C16 C17 C25 120.3(2) . . ?
N2 C15 C14 122.3(2) . . ?
N2 C15 H15 118.9 . . ?
C14 C15 H15 118.9 . . ?
C9 C10 C5 120.8(3) . . ?
C9 C10 H10 119.6 . . ?
C5 C10 H10 119.6 . . ?
C37 C38 C33 117.2(3) . . ?
C37 C38 C39 120.2(3) . . ?
C33 C38 C39 122.4(3) . . ?
C11 C12 C13 107.7(2) . . ?
C11 C12 H12 126.1 . . ?
C13 C12 H12 126.1 . . ?
C4 C3 H3A 109.5 . . ?
C4 C3 H3B 109.5 . . ?
H3A C3 H3B 109.5 . . ?
C4 C3 H3C 109.5 . . ?
H3A C3 H3C 109.5 . . ?
H3B C3 H3C 109.5 . . ?
O1 C1 O2 122.6(3) . . ?
O1 C1 C2 123.8(3) . . ?
O2 C1 C2 113.5(3) . . ?
C35 C34 C33 117.0(3) . . ?
C35 C34 C42 122.3(3) . . ?
C33 C34 C42 120.7(3) . . ?
C19 C18 C17 121.1(3) . . ?
C19 C18 H18 119.4 . . ?
C17 C18 H18 119.4 . . ?
C14 C13 C12 108.4(2) . . ?
C14 C13 H13 125.8 . . ?
C12 C13 H13 125.8 . . ?
C20 C21 C16 117.4(3) . . ?
C20 C21 C22 121.6(3) . . ?
C16 C21 C22 121.0(3) . . ?
C31 C30 C29 108.2(2) . . ?
C31 C30 H30 125.9 . . ?
C29 C30 H30 125.9 . . ?
C17 C25 C26 111.1(3) . . ?
C17 C25 C27 113.8(3) . . ?
C26 C25 C27 110.3(3) . . ?
C17 C25 H25 107.1 . . ?
C26 C25 H25 107.1 . . ?
C27 C25 H25 107.1 . . ?
C8 C7 C6 120.6(3) . . ?
C8 C7 H7 119.7 . . ?
C6 C7 H7 119.7 . . ?
C8 C9 C10 121.0(3) . . ?
C8 C9 H9 119.5 . . ?
C10 C9 H9 119.5 . . ?
C19 C20 C21 121.4(3) . . ?
C19 C20 H20 119.3 . . ?
C21 C20 H20 119.3 . . ?
C9 C8 C7 118.7(3) . . ?
C9 C8 H8 120.6 . . ?
C7 C8 H8 120.6 . . ?
C43 C42 C44 111.2(4) . . ?
C43 C42 C34 109.8(3) . . ?
C44 C42 C34 110.4(3) . . ?
C24 C22 C21 111.0(3) . . ?
C24 C22 C23 111.4(4) . . ?
C21 C22 C23 112.5(3) . . ?
C24 C22 H22 107.2 . . ?
C21 C22 H22 107.2 . . ?
C23 C22 H22 107.2 . . ?
C36 C37 C38 121.6(3) . . ?
C36 C37 H37 119.2 . . ?
C38 C37 H37 119.2 . . ?
C1 C2 H2A 109.5 . . ?
C1 C2 H2B 109.5 . . ?
H2A C2 H2B 109.5 . . ?
C1 C2 H2C 109.5 . . ?
H2A C2 H2C 109.5 . . ?
H2B C2 H2C 109.5 . . ?
C40 C39 C41 111.5(4) . . ?
C40 C39 C38 114.6(3) . . ?
C41 C39 C38 109.2(3) . . ?
C40 C39 H39 107.1 . . ?
C41 C39 H39 107.1 . . ?
C38 C39 H39 107.1 . . ?
C36 C35 C34 121.9(3) . . ?
C36 C35 H35 119.0 . . ?
C34 C35 H35 119.0 . . ?
C25 C27 H27A 109.5 . . ?
C25 C27 H27B 109.5 . . ?
H27A C27 H27B 109.5 . . ?
C25 C27 H27C 109.5 . . ?
H27A C27 H27C 109.5 . . ?
H27B C27 H27C 109.5 . . ?
C20 C19 C18 120.4(3) . . ?
C20 C19 H19 119.8 . . ?
C18 C19 H19 119.8 . . ?
C35 C36 C37 120.2(3) . . ?
C35 C36 H36 119.9 . . ?
C37 C36 H36 119.9 . . ?
C25 C26 H26A 109.5 . . ?
C25 C26 H26B 109.5 . . ?
H26A C26 H26B 109.5 . . ?
C25 C26 H26C 109.5 . . ?
H26A C26 H26C 109.5 . . ?
H26B C26 H26C 109.5 . . ?
C22 C24 H24A 109.5 . . ?
C22 C24 H24B 109.5 . . ?
H24A C24 H24B 109.5 . . ?
C22 C24 H24C 109.5 . . ?
H24A C24 H24C 109.5 . . ?
H24B C24 H24C 109.5 . . ?
C22 C23 H23A 109.5 . . ?
C22 C23 H23B 109.5 . . ?
H23A C23 H23B 109.5 . . ?
C22 C23 H23C 109.5 . . ?
H23A C23 H23C 109.5 . . ?
H23B C23 H23C 109.5 . . ?
C39 C40 H40A 109.5 . . ?
C39 C40 H40B 109.5 . . ?
H40A C40 H40B 109.5 . . ?
C39 C40 H40C 109.5 . . ?
H40A C40 H40C 109.5 . . ?
H40B C40 H40C 109.5 . . ?
C39 C41 H41A 109.5 . . ?
C39 C41 H41B 109.5 . . ?
H41A C41 H41B 109.5 . . ?
C39 C41 H41C 109.5 . . ?
H41A C41 H41C 109.5 . . ?
H41B C41 H41C 109.5 . . ?
C42 C44 H44A 109.5 . . ?
C42 C44 H44B 109.5 . . ?
H44A C44 H44B 109.5 . . ?
C42 C44 H44C 109.5 . . ?
H44A C44 H44C 109.5 . . ?
H44B C44 H44C 109.5 . . ?
C42 C43 H43A 109.5 . . ?
C42 C43 H43B 109.5 . . ?
H43A C43 H43B 109.5 . . ?
C42 C43 H43C 109.5 . . ?
H43A C43 H43C 109.5 . . ?
H43B C43 H43C 109.5 . . ?

loop_
_geom_bond_atom_site_label_1
_geom_bond_atom_site_label_2
_geom_bond_distance
_geom_bond_site_symmetry_2
_geom_bond_publ_flag
N3 C28 1.360(3) . ?
N3 C31 1.370(3) . ?
N3 H3 0.8600 . ?
N1 C11 1.365(3) . ?
N1 C14 1.371(3) . ?
N1 H1 0.8600 . ?
N4 C32 1.278(3) . ?
N4 C33 1.443(3) . ?
O1 C1 1.198(3) . ?
N2 C15 1.265(3) . ?
N2 C16 1.425(3) . ?
C28 C29 1.375(3) . ?
C28 C4 1.516(3) . ?
O2 C1 1.295(4) . ?
O2 H2 0.8200 . ?
C4 C11 1.512(3) . ?
C4 C5 1.537(3) . ?
C4 C3 1.542(3) . ?
C5 C6 1.384(3) . ?
C5 C10 1.385(4) . ?
C32 C31 1.419(3) . ?
C32 H32 0.9300 . ?
C11 C12 1.370(3) . ?
C14 C13 1.363(4) . ?
C14 C15 1.439(4) . ?
C31 C30 1.375(3) . ?
C29 C30 1.390(4) . ?
C29 H29 0.9300 . ?
C16 C21 1.401(4) . ?
C16 C17 1.405(4) . ?
C33 C34 1.400(4) . ?
C33 C38 1.401(4) . ?
C6 C7 1.377(4) . ?
C6 H6 0.9300 . ?
C17 C18 1.380(4) . ?
C17 C25 1.520(4) . ?
C15 H15 0.9300 . ?
C10 C9 1.381(4) . ?
C10 H10 0.9300 . ?
C38 C37 1.386(4) . ?
C38 C39 1.515(4) . ?
C12 C13 1.395(4) . ?
C12 H12 0.9300 . ?
C3 H3A 0.9600 . ?
C3 H3B 0.9600 . ?
C3 H3C 0.9600 . ?
C1 C2 1.479(4) . ?
C34 C35 1.386(4) . ?
C34 C42 1.524(4) . ?
C18 C19 1.373(5) . ?
C18 H18 0.9300 . ?
C13 H13 0.9300 . ?
C21 C20 1.393(4) . ?
C21 C22 1.509(5) . ?
C30 H30 0.9300 . ?
C25 C26 1.520(4) . ?
C25 C27 1.523(4) . ?
C25 H25 0.9800 . ?
C7 C8 1.376(4) . ?
C7 H7 0.9300 . ?
C9 C8 1.365(4) . ?
C9 H9 0.9300 . ?
C20 C19 1.365(5) . ?
C20 H20 0.9300 . ?
C8 H8 0.9300 . ?
C42 C43 1.507(6) . ?
C42 C44 1.523(6) . ?
C22 C24 1.504(5) . ?
C22 C23 1.532(5) . ?
C22 H22 0.9800 . ?
C37 C36 1.365(5) . ?
C37 H37 0.9300 . ?
C2 H2A 0.9600 . ?
C2 H2B 0.9600 . ?
C2 H2C 0.9600 . ?
C39 C40 1.493(5) . ?
C39 C41 1.500(6) . ?
C39 H39 0.9800 . ?
C35 C36 1.358(5) . ?
C35 H35 0.9300 . ?
C27 H27A 0.9600 . ?
C27 H27B 0.9600 . ?
C27 H27C 0.9600 . ?
C19 H19 0.9300 . ?
C36 H36 0.9300 . ?
C26 H26A 0.9600 . ?
C26 H26B 0.9600 . ?
C26 H26C 0.9600 . ?
C24 H24A 0.9600 . ?
C24 H24B 0.9600 . ?
C24 H24C 0.9600 . ?
C23 H23A 0.9600 . ?
C23 H23B 0.9600 . ?
C23 H23C 0.9600 . ?
C40 H40A 0.9600 . ?
C40 H40B 0.9600 . ?
C40 H40C 0.9600 . ?
C41 H41A 0.9600 . ?
C41 H41B 0.9600 . ?
C41 H41C 0.9600 . ?
C44 H44A 0.9600 . ?
C44 H44B 0.9600 . ?
C44 H44C 0.9600 . ?
C43 H43A 0.9600 . ?
C43 H43B 0.9600 . ?
C43 H43C 0.9600 . ?

loop_
_geom_hbond_atom_site_label_D
_geom_hbond_atom_site_label_H
_geom_hbond_atom_site_label_A
_geom_hbond_distance_DH
_geom_hbond_distance_HA
_geom_hbond_distance_DA
_geom_hbond_angle_DHA
_geom_hbond_site_symmetry_A
_geom_hbond_publ_flag
N3 H3 O1 0.86 1.96 2.810(3) 171.8 . yes
N1 H1 O1 0.86 2.13 2.954(3) 159.9 . yes
O2 H2 N4 0.82 1.87 2.668(3) 163.1 . yes

loop_
_geom_torsion_atom_site_label_1
_geom_torsion_atom_site_label_2
_geom_torsion_atom_site_label_3
_geom_torsion_atom_site_label_4
_geom_torsion
_geom_torsion_site_symmetry_1
_geom_torsion_site_symmetry_2
_geom_torsion_site_symmetry_3
_geom_torsion_site_symmetry_4
_geom_torsion_publ_flag
C31 N3 C28 C29 -0.6(3) . . . . ?
C31 N3 C28 C4 178.3(2) . . . . ?
N3 C28 C4 C11 67.5(3) . . . . ?
C29 C28 C4 C11 -113.8(3) . . . . ?
N3 C28 C4 C5 -56.1(3) . . . . ?
C29 C28 C4 C5 122.5(3) . . . . ?
N3 C28 C4 C3 -173.7(2) . . . . ?
C29 C28 C4 C3 5.0(4) . . . . ?
C11 C4 C5 C6 -147.9(2) . . . . ?
C28 C4 C5 C6 -25.3(3) . . . . ?
C3 C4 C5 C6 93.4(3) . . . . ?
C11 C4 C5 C10 37.0(3) . . . . ?
C28 C4 C5 C10 159.6(2) . . . . ?
C3 C4 C5 C10 -81.7(3) . . . . ?
C33 N4 C32 C31 -176.0(2) . . . . ?
C14 N1 C11 C12 0.0(3) . . . . ?
C14 N1 C11 C4 179.9(2) . . . . ?
C28 C4 C11 N1 -78.1(3) . . . . ?
C5 C4 C11 N1 45.1(3) . . . . ?
C3 C4 C11 N1 162.9(2) . . . . ?
C28 C4 C11 C12 101.7(3) . . . . ?
C5 C4 C11 C12 -135.1(3) . . . . ?
C3 C4 C11 C12 -17.3(4) . . . . ?
C11 N1 C14 C13 -0.1(3) . . . . ?
C11 N1 C14 C15 177.9(2) . . . . ?
C28 N3 C31 C30 0.4(3) . . . . ?
C28 N3 C31 C32 178.1(2) . . . . ?
N4 C32 C31 N3 -0.6(4) . . . . ?
N4 C32 C31 C30 176.7(3) . . . . ?
N3 C28 C29 C30 0.6(3) . . . . ?
C4 C28 C29 C30 -178.2(2) . . . . ?
C15 N2 C16 C21 -100.9(3) . . . . ?
C15 N2 C16 C17 84.6(3) . . . . ?
C32 N4 C33 C34 -113.0(3) . . . . ?
C32 N4 C33 C38 70.7(3) . . . . ?
C10 C5 C6 C7 -1.3(4) . . . . ?
C4 C5 C6 C7 -176.6(3) . . . . ?
C21 C16 C17 C18 2.1(4) . . . . ?
N2 C16 C17 C18 176.4(2) . . . . ?
C21 C16 C17 C25 -176.2(3) . . . . ?
N2 C16 C17 C25 -1.9(4) . . . . ?
C16 N2 C15 C14 -177.0(2) . . . . ?
C13 C14 C15 N2 176.5(3) . . . . ?
N1 C14 C15 N2 -0.9(4) . . . . ?
C6 C5 C10 C9 1.1(4) . . . . ?
C4 C5 C10 C9 176.4(2) . . . . ?
C34 C33 C38 C37 2.8(5) . . . . ?
N4 C33 C38 C37 179.0(3) . . . . ?
C34 C33 C38 C39 -172.5(3) . . . . ?
N4 C33 C38 C39 3.7(4) . . . . ?
N1 C11 C12 C13 0.0(3) . . . . ?
C4 C11 C12 C13 -179.8(3) . . . . ?
C38 C33 C34 C35 -2.8(5) . . . . ?
N4 C33 C34 C35 -179.0(3) . . . . ?
C38 C33 C34 C42 178.0(3) . . . . ?
N4 C33 C34 C42 1.8(4) . . . . ?
C16 C17 C18 C19 -1.4(4) . . . . ?
C25 C17 C18 C19 176.8(3) . . . . ?
N1 C14 C13 C12 0.1(3) . . . . ?
C15 C14 C13 C12 -177.6(3) . . . . ?
C11 C12 C13 C14 -0.1(3) . . . . ?
C17 C16 C21 C20 -1.4(4) . . . . ?
N2 C16 C21 C20 -175.8(2) . . . . ?
C17 C16 C21 C22 180.0(3) . . . . ?
N2 C16 C21 C22 5.6(4) . . . . ?
N3 C31 C30 C29 0.1(3) . . . . ?
C32 C31 C30 C29 -177.6(2) . . . . ?
C28 C29 C30 C31 -0.4(3) . . . . ?
C18 C17 C25 C26 -105.9(3) . . . . ?
C16 C17 C25 C26 72.3(4) . . . . ?
C18 C17 C25 C27 19.2(4) . . . . ?
C16 C17 C25 C27 -162.6(3) . . . . ?
C5 C6 C7 C8 0.2(5) . . . . ?
C5 C10 C9 C8 0.2(4) . . . . ?
C16 C21 C20 C19 0.1(5) . . . . ?
C22 C21 C20 C19 178.7(3) . . . . ?
C10 C9 C8 C7 -1.3(5) . . . . ?
C6 C7 C8 C9 1.1(5) . . . . ?
C35 C34 C42 C43 -66.2(5) . . . . ?
C33 C34 C42 C43 113.0(4) . . . . ?
C35 C34 C42 C44 56.7(5) . . . . ?
C33 C34 C42 C44 -124.1(4) . . . . ?
C20 C21 C22 C24 -82.3(4) . . . . ?
C16 C21 C22 C24 96.2(4) . . . . ?
C20 C21 C22 C23 43.2(4) . . . . ?
C16 C21 C22 C23 -138.2(3) . . . . ?
C33 C38 C37 C36 -1.2(6) . . . . ?
C39 C38 C37 C36 174.2(4) . . . . ?
C37 C38 C39 C40 50.1(5) . . . . ?
C33 C38 C39 C40 -134.7(4) . . . . ?
C37 C38 C39 C41 -75.6(5) . . . . ?
C33 C38 C39 C41 99.5(4) . . . . ?
C33 C34 C35 C36 1.1(6) . . . . ?
C42 C34 C35 C36 -179.7(4) . . . . ?
C21 C20 C19 C18 0.6(5) . . . . ?
C17 C18 C19 C20 0.1(5) . . . . ?
C34 C35 C36 C37 0.4(7) . . . . ?
C38 C37 C36 C35 -0.3(7) . . . . ?
